data_7023305
loop_
_publ_author_name
'Bousrez, Guillaume'
'Jaroschik, Florian'
'Martinez, Agathe'
'Harakat, Dominique'
'Nicolas, Emmanuel'
'Le Goff, Xavier F.'
'Szymoniak, Jan'

_publ_section_title
;
 Reactivity differences between 2,4- and 2,5-disubstituted
 zirconacyclopentadienes: a highly selective and general approach to
 2,4-disubstituted phospholes.
;
_journal_issue 30
_journal_name_full 'Dalton transactions (Cambridge, England : 2003)'
_journal_page_first 10997
_journal_page_last 11004
_journal_paper_doi 10.1039/c3dt51158h
_journal_volume 42
_journal_year 2013
_chemical_formula_moiety 'C26 H22 Zr, 1/2(C4 H8 O)'
_chemical_formula_sum 'C28 H26 O0.5 Zr'
_chemical_formula_weight 461.71
_chemical_name_systematic
;
?
;
_space_group_IT_number 2
_symmetry_cell_setting triclinic
_symmetry_space_group_name_Hall '-P 1'
_symmetry_space_group_name_H-M 'P -1'
_atom_sites_solution_hydrogens geom
_atom_sites_solution_primary direct
_atom_sites_solution_secondary difmap
_audit_creation_method SHELXL-97
_cell_angle_alpha 115.669(1)
_cell_angle_beta 95.441(1)
_cell_angle_gamma 95.918(1)
_cell_formula_units_Z 4
_cell_length_a 13.136(1)
_cell_length_b 13.406(1)
_cell_length_c 13.761(1)
_cell_measurement_reflns_used 309
_cell_measurement_temperature 150.0(1)
_cell_measurement_theta_max 30.034
_cell_measurement_theta_min 0.998
_cell_volume 2146.1(3)
_computing_cell_refinement 'DENZO (Otwinowski & Minor, 1997) & COLLECT'
_computing_data_collection 'COLLECT (Hooft, R.W.W., 1998)'
_computing_data_reduction 'DENZO & COLLECT'
_computing_molecular_graphics 'PLATON (Spek, 2009)'
_computing_publication_material 'PLATON (Spek, 2009)'
_computing_structure_refinement 'SHELXL-97 (Sheldrick, 1997)'
_computing_structure_solution 'SIR97 (Altomare et al., 1999)'
_diffrn_ambient_temperature 150.0(1)
_diffrn_measured_fraction_theta_full 0.986
_diffrn_measured_fraction_theta_max 0.986
_diffrn_measurement_device_type KappaCCD
_diffrn_measurement_method 'phi and omega scans'
_diffrn_radiation_monochromator graphite
_diffrn_radiation_source 'fine-focus sealed tube'
_diffrn_radiation_type MoK\a
_diffrn_radiation_wavelength 0.71069
_diffrn_reflns_av_R_equivalents 0.0348
_diffrn_reflns_av_sigmaI/netI 0.0371
_diffrn_reflns_limit_h_max 17
_diffrn_reflns_limit_h_min -18
_diffrn_reflns_limit_k_max 18
_diffrn_reflns_limit_k_min -17
_diffrn_reflns_limit_l_max 19
_diffrn_reflns_limit_l_min -19
_diffrn_reflns_number 23820
_diffrn_reflns_theta_full 30.03
_diffrn_reflns_theta_max 30.03
_diffrn_reflns_theta_min 3.00
_exptl_absorpt_coefficient_mu 0.526
_exptl_absorpt_correction_T_max 0.9492
_exptl_absorpt_correction_T_min 0.8170
_exptl_absorpt_correction_type multi-scan
_exptl_absorpt_process_details 'DENZO/SCALEPACK (Otwinowski & Minor, 1996)'
_exptl_crystal_colour Orange
_exptl_crystal_density_diffrn 1.429
_exptl_crystal_density_method 'not measured'
_exptl_crystal_description Block
_exptl_crystal_F_000 952
_exptl_crystal_size_max 0.40
_exptl_crystal_size_mid 0.16
_exptl_crystal_size_min 0.10
_refine_diff_density_max 0.568
_refine_diff_density_min -0.613
_refine_diff_density_rms 0.075
_refine_ls_extinction_method none
_refine_ls_goodness_of_fit_ref 1.082
_refine_ls_hydrogen_treatment constr
_refine_ls_matrix_type full
_refine_ls_number_parameters 532
_refine_ls_number_reflns 12382
_refine_ls_number_restraints 0
_refine_ls_restrained_S_all 1.082
_refine_ls_R_factor_all 0.0448
_refine_ls_R_factor_gt 0.0375
_refine_ls_shift/su_max 0.000
_refine_ls_shift/su_mean 0.000
_refine_ls_structure_factor_coef Fsqd
_refine_ls_weighting_details 'calc w=1/[\s^2^(Fo^2^)+(0.0000P)^2^+3.0712P] where P=(Fo^2^+2Fc^2^)/3'
_refine_ls_weighting_scheme calc
_refine_ls_wR_factor_gt 0.0789
_refine_ls_wR_factor_ref 0.0841
_reflns_number_gt 10938
_reflns_number_total 12382
_reflns_threshold_expression >2sigma(I)
_cod_data_source_file c3dt51158h.txt
_cod_data_source_block bg237
_cod_depositor_comments
;
The following automatic conversions were performed:

'_symmetry_cell_setting' value 'Triclinic' changed to 'triclinic'
according to /home/saulius/struct/CIF-dictionaries/cif_core.dic
dictionary named 'cif_core.dic' version 2.4.2 from 2011-04-26.

Automatic conversion script
Id: cif_fix_values 1891 2012-01-12 08:04:46Z andrius 
;
_cod_original_sg_symbol_H-M 'P-1 '
_cod_original_formula_sum 'C28 H26 O0.50 Zr'
_cod_database_code 7023305

loop_
_symmetry_equiv_pos_as_xyz
'x, y, z'
'-x, -y, -z'

loop_
_atom_site_label
_atom_site_type_symbol
_atom_site_fract_x
_atom_site_fract_y
_atom_site_fract_z
_atom_site_U_iso_or_equiv
_atom_site_adp_type
_atom_site_occupancy
_atom_site_symmetry_multiplicity
_atom_site_calc_flag
_atom_site_refinement_flags
Zr1 Zr 0.166945(14) 0.732926(15) 0.438048(15) 0.01785(5) Uani 1 1 d .
C1 C 0.25334(17) 0.53404(18) 0.16884(17) 0.0264(4) Uani 1 1 d .
H1 H 0.1831 0.5402 0.1780 0.032 Uiso 1 1 calc R
C2 C 0.27535(19) 0.4495(2) 0.07382(18) 0.0304(5) Uani 1 1 d .
H2 H 0.2204 0.3990 0.0191 0.036 Uiso 1 1 calc R
C3 C 0.3771(2) 0.4387(2) 0.05866(19) 0.0320(5) Uani 1 1 d .
H3 H 0.3922 0.3812 -0.0064 0.038 Uiso 1 1 calc R
C4 C 0.45664(18) 0.51253(19) 0.13916(19) 0.0303(5) Uani 1 1 d .
H4 H 0.5266 0.5054 0.1293 0.036 Uiso 1 1 calc R
C5 C 0.43485(16) 0.59702(18) 0.23423(18) 0.0258(4) Uani 1 1 d .
H5 H 0.4904 0.6468 0.2887 0.031 Uiso 1 1 calc R
C6 C 0.33231(15) 0.61038(16) 0.25147(15) 0.0206(4) Uani 1 1 d .
C7 C 0.30569(15) 0.69701(16) 0.35250(16) 0.0203(4) Uani 1 1 d .
C8 C 0.37814(15) 0.78336(17) 0.42625(16) 0.0214(4) Uani 1 1 d .
H8 H 0.4449 0.7899 0.4064 0.026 Uiso 1 1 calc R
C9 C 0.36287(16) 0.86774(17) 0.53413(16) 0.0230(4) Uani 1 1 d .
H9 H 0.4208 0.9236 0.5770 0.028 Uiso 1 1 calc R
C10 C 0.27411(16) 0.87365(16) 0.57841(16) 0.0217(4) Uani 1 1 d .
C11 C 0.26993(17) 0.95626(17) 0.69088(17) 0.0241(4) Uani 1 1 d .
C12 C 0.35743(17) 1.02836(18) 0.76335(17) 0.0268(4) Uani 1 1 d .
H12 H 0.4231 1.0250 0.7396 0.032 Uiso 1 1 calc R
C13 C 0.35012(19) 1.10456(19) 0.86912(18) 0.0316(5) Uani 1 1 d .
H13 H 0.4106 1.1521 0.9168 0.038 Uiso 1 1 calc R
C14 C 0.2551(2) 1.1116(2) 0.90554(19) 0.0349(5) Uani 1 1 d .
H14 H 0.2501 1.1644 0.9776 0.042 Uiso 1 1 calc R
C15 C 0.1678(2) 1.0412(2) 0.8363(2) 0.0402(6) Uani 1 1 d .
H15 H 0.1024 1.0452 0.8608 0.048 Uiso 1 1 calc R
C16 C 0.17553(19) 0.9642(2) 0.73051(19) 0.0339(5) Uani 1 1 d .
H16 H 0.1149 0.9158 0.6840 0.041 Uiso 1 1 calc R
C17 C 0.0466(2) 0.5952(3) 0.4667(4) 0.0641(11) Uani 1 1 d .
H17 H -0.0258 0.5929 0.4511 0.077 Uiso 1 1 calc R
C18 C 0.1065(3) 0.6579(2) 0.5642(3) 0.0515(8) Uani 1 1 d .
H18 H 0.0834 0.7079 0.6284 0.062 Uiso 1 1 calc R
C19 C 0.2069(3) 0.6377(3) 0.5557(3) 0.0578(10) Uani 1 1 d .
H19 H 0.2650 0.6705 0.6122 0.069 Uiso 1 1 calc R
C20 C 0.2064(3) 0.5601(3) 0.4485(4) 0.0690(13) Uani 1 1 d .
H20 H 0.2645 0.5294 0.4181 0.083 Uiso 1 1 calc R
C21 C 0.1066(4) 0.5358(2) 0.3943(3) 0.0720(14) Uani 1 1 d .
H21 H 0.0838 0.4860 0.3194 0.086 Uiso 1 1 calc R
C22 C 0.12441(19) 0.7924(3) 0.2918(2) 0.0389(6) Uani 1 1 d .
H22 H 0.1692 0.7798 0.2388 0.047 Uiso 1 1 calc R
C23 C 0.13249(19) 0.8887(2) 0.3907(2) 0.0391(6) Uani 1 1 d .
H23 H 0.1843 0.9531 0.4167 0.047 Uiso 1 1 calc R
C24 C 0.0517(2) 0.8746(2) 0.4450(2) 0.0357(5) Uani 1 1 d .
H24 H 0.0392 0.9274 0.5140 0.043 Uiso 1 1 calc R
C25 C -0.00698(17) 0.7694(2) 0.3801(2) 0.0321(5) Uani 1 1 d .
H25 H -0.0670 0.7384 0.3972 0.039 Uiso 1 1 calc R
C26 C 0.03711(19) 0.7167(2) 0.2851(2) 0.0349(5) Uani 1 1 d .
H26 H 0.0130 0.6439 0.2272 0.042 Uiso 1 1 calc R
Zr2 Zr 0.307422(14) 0.189057(15) 0.309097(15) 0.01739(5) Uani 1 1 d .
C27 C 0.36725(18) -0.05766(19) 0.05851(18) 0.0281(4) Uani 1 1 d .
H27 H 0.3663 0.0157 0.0650 0.034 Uiso 1 1 calc R
C28 C 0.37364(19) -0.1443(2) -0.04266(19) 0.0332(5) Uani 1 1 d .
H28 H 0.3772 -0.1296 -0.1040 0.040 Uiso 1 1 calc R
C29 C 0.37479(18) -0.2523(2) -0.0540(2) 0.0334(5) Uani 1 1 d .
H29 H 0.3796 -0.3117 -0.1227 0.040 Uiso 1 1 calc R
C30 C 0.36877(19) -0.27244(18) 0.0363(2) 0.0332(5) Uani 1 1 d .
H30 H 0.3690 -0.3462 0.0291 0.040 Uiso 1 1 calc R
C31 C 0.36235(18) -0.18576(18) 0.13709(19) 0.0287(4) Uani 1 1 d .
H31 H 0.3580 -0.2012 0.1978 0.034 Uiso 1 1 calc R
C32 C 0.36220(15) -0.07544(16) 0.15105(17) 0.0224(4) Uani 1 1 d .
C33 C 0.35299(15) 0.01819(16) 0.25591(16) 0.0209(4) Uani 1 1 d .
C34 C 0.37008(16) 0.01166(17) 0.35186(17) 0.0237(4) Uani 1 1 d .
H34 H 0.3944 -0.0534 0.3499 0.028 Uiso 1 1 calc R
C35 C 0.35403(16) 0.09696(17) 0.45807(17) 0.0228(4) Uani 1 1 d .
H35 H 0.3696 0.0832 0.5196 0.027 Uiso 1 1 calc R
C36 C 0.31871(15) 0.19379(17) 0.47542(16) 0.0212(4) Uani 1 1 d .
C37 C 0.29407(15) 0.27065(17) 0.58238(16) 0.0217(4) Uani 1 1 d .
C38 C 0.28546(18) 0.2408(2) 0.66755(17) 0.0279(4) Uani 1 1 d .
H38 H 0.2972 0.1684 0.6576 0.034 Uiso 1 1 calc R
C39 C 0.26009(19) 0.3151(2) 0.76614(18) 0.0333(5) Uani 1 1 d .
H39 H 0.2556 0.2931 0.8228 0.040 Uiso 1 1 calc R
C40 C 0.2414(2) 0.4202(2) 0.78299(18) 0.0348(5) Uani 1 1 d .
H40 H 0.2244 0.4707 0.8508 0.042 Uiso 1 1 calc R
C41 C 0.2476(2) 0.4513(2) 0.69955(19) 0.0358(5) Uani 1 1 d .
H41 H 0.2344 0.5233 0.7098 0.043 Uiso 1 1 calc R
C42 C 0.27330(19) 0.37715(18) 0.60101(18) 0.0298(5) Uani 1 1 d .
H42 H 0.2769 0.3995 0.5445 0.036 Uiso 1 1 calc R
C43 C 0.15357(18) 0.2211(2) 0.2096(2) 0.0348(5) Uani 1 1 d .
H43 H 0.1642 0.2720 0.1790 0.042 Uiso 1 1 calc R
C44 C 0.13333(17) 0.2482(2) 0.3158(2) 0.0329(5) Uani 1 1 d .
H44 H 0.1290 0.3210 0.3702 0.040 Uiso 1 1 calc R
C45 C 0.12065(16) 0.1490(2) 0.32794(19) 0.0292(4) Uani 1 1 d .
H45 H 0.1052 0.1425 0.3912 0.035 Uiso 1 1 calc R
C46 C 0.13496(17) 0.06097(19) 0.22914(19) 0.0300(5) Uani 1 1 d .
H46 H 0.1315 -0.0155 0.2142 0.036 Uiso 1 1 calc R
C47 C 0.15521(18) 0.1056(2) 0.15677(19) 0.0335(5) Uani 1 1 d .
H47 H 0.1679 0.0646 0.0842 0.040 Uiso 1 1 calc R
C48 C 0.48535(17) 0.30393(19) 0.39459(19) 0.0290(4) Uani 1 1 d .
H48 H 0.5177 0.3041 0.4594 0.035 Uiso 1 1 calc R
C49 C 0.42121(18) 0.37972(18) 0.38910(19) 0.0296(4) Uani 1 1 d .
H49 H 0.4028 0.4400 0.4497 0.036 Uiso 1 1 calc R
C50 C 0.38914(17) 0.35103(19) 0.2790(2) 0.0295(5) Uani 1 1 d .
H50 H 0.3456 0.3886 0.2519 0.035 Uiso 1 1 calc R
C51 C 0.43282(18) 0.2567(2) 0.21558(19) 0.0304(5) Uani 1 1 d .
H51 H 0.4234 0.2189 0.1381 0.036 Uiso 1 1 calc R
C52 C 0.49315(17) 0.22781(19) 0.2872(2) 0.0300(5) Uani 1 1 d .
H52 H 0.5320 0.1678 0.2666 0.036 Uiso 1 1 calc R
O1 O 0.0319(2) 0.5923(2) 0.8695(2) 0.0742(8) Uani 1 1 d .
C53 C 0.0849(3) 0.6832(4) 0.8554(3) 0.0648(10) Uani 1 1 d .
H53A H 0.0503 0.6869 0.7902 0.078 Uiso 1 1 calc R
H53B H 0.1577 0.6735 0.8465 0.078 Uiso 1 1 calc R
C54 C 0.0805(2) 0.7906(3) 0.9596(3) 0.0530(8) Uani 1 1 d .
H54A H 0.1501 0.8242 1.0036 0.064 Uiso 1 1 calc R
H54B H 0.0513 0.8469 0.9416 0.064 Uiso 1 1 calc R
C55 C 0.0102(3) 0.7492(3) 1.0190(2) 0.0480(7) Uani 1 1 d .
H55A H 0.0299 0.7928 1.0990 0.058 Uiso 1 1 calc R
H55B H -0.0631 0.7529 0.9982 0.058 Uiso 1 1 calc R
C56 C 0.0275(3) 0.6311(3) 0.9812(3) 0.0594(9) Uani 1 1 d .
H56A H 0.0932 0.6275 1.0204 0.071 Uiso 1 1 calc R
H56B H -0.0302 0.5861 0.9931 0.071 Uiso 1 1 calc R

loop_
_atom_site_aniso_label
_atom_site_aniso_U_11
_atom_site_aniso_U_22
_atom_site_aniso_U_33
_atom_site_aniso_U_23
_atom_site_aniso_U_13
_atom_site_aniso_U_12
Zr1 0.01613(8) 0.01713(8) 0.02126(9) 0.00937(7) 0.00370(6) 0.00250(6)
C1 0.0222(10) 0.0298(10) 0.0248(10) 0.0100(8) 0.0036(8) 0.0042(8)
C2 0.0309(11) 0.0307(11) 0.0239(10) 0.0076(9) 0.0035(8) 0.0034(9)
C3 0.0395(13) 0.0307(11) 0.0263(10) 0.0109(9) 0.0129(9) 0.0094(10)
C4 0.0267(11) 0.0319(11) 0.0354(12) 0.0154(9) 0.0130(9) 0.0089(9)
C5 0.0209(9) 0.0278(10) 0.0284(10) 0.0118(8) 0.0058(8) 0.0043(8)
C6 0.0218(9) 0.0221(9) 0.0196(9) 0.0108(7) 0.0042(7) 0.0028(7)
C7 0.0196(9) 0.0230(9) 0.0213(9) 0.0123(7) 0.0037(7) 0.0043(7)
C8 0.0174(8) 0.0250(9) 0.0239(9) 0.0125(8) 0.0034(7) 0.0047(7)
C9 0.0214(9) 0.0227(9) 0.0226(9) 0.0089(7) -0.0006(7) 0.0024(7)
C10 0.0218(9) 0.0200(9) 0.0230(9) 0.0095(7) 0.0013(7) 0.0037(7)
C11 0.0263(10) 0.0214(9) 0.0234(9) 0.0086(8) 0.0036(8) 0.0055(8)
C12 0.0246(10) 0.0266(10) 0.0262(10) 0.0092(8) 0.0023(8) 0.0050(8)
C13 0.0334(12) 0.0285(11) 0.0250(10) 0.0065(9) -0.0011(9) 0.0025(9)
C14 0.0390(13) 0.0304(11) 0.0276(11) 0.0053(9) 0.0068(9) 0.0072(10)
C15 0.0319(13) 0.0440(14) 0.0345(13) 0.0069(11) 0.0128(10) 0.0053(11)
C16 0.0256(11) 0.0345(12) 0.0320(11) 0.0065(9) 0.0060(9) 0.0018(9)
C17 0.0351(15) 0.077(2) 0.110(3) 0.078(2) -0.0038(17) -0.0136(15)
C18 0.082(2) 0.0372(14) 0.0554(17) 0.0309(13) 0.0434(17) 0.0173(15)
C19 0.0519(18) 0.064(2) 0.075(2) 0.0595(19) -0.0228(16) -0.0185(15)
C20 0.086(3) 0.059(2) 0.124(3) 0.076(2) 0.078(3) 0.055(2)
C21 0.144(4) 0.0237(13) 0.0390(16) 0.0164(12) -0.002(2) -0.0217(18)
C22 0.0269(11) 0.0677(18) 0.0454(14) 0.0428(14) 0.0121(10) 0.0195(12)
C23 0.0263(11) 0.0373(13) 0.0637(17) 0.0364(13) -0.0089(11) -0.0019(9)
C24 0.0359(13) 0.0306(11) 0.0402(13) 0.0145(10) 0.0005(10) 0.0157(10)
C25 0.0172(9) 0.0387(12) 0.0456(13) 0.0233(11) 0.0041(9) 0.0059(9)
C26 0.0319(12) 0.0372(12) 0.0308(11) 0.0130(10) -0.0069(9) 0.0066(10)
Zr2 0.01720(9) 0.01700(8) 0.01968(9) 0.00934(7) 0.00387(6) 0.00378(6)
C27 0.0308(11) 0.0260(10) 0.0301(11) 0.0130(9) 0.0096(9) 0.0084(8)
C28 0.0359(12) 0.0328(12) 0.0302(11) 0.0113(9) 0.0128(9) 0.0081(10)
C29 0.0278(11) 0.0277(11) 0.0353(12) 0.0049(9) 0.0101(9) 0.0026(9)
C30 0.0341(12) 0.0188(9) 0.0417(13) 0.0079(9) 0.0105(10) 0.0046(8)
C31 0.0311(11) 0.0211(9) 0.0348(11) 0.0123(9) 0.0092(9) 0.0052(8)
C32 0.0193(9) 0.0202(9) 0.0288(10) 0.0105(8) 0.0077(7) 0.0061(7)
C33 0.0181(8) 0.0197(8) 0.0265(9) 0.0109(7) 0.0069(7) 0.0037(7)
C34 0.0212(9) 0.0205(9) 0.0321(10) 0.0137(8) 0.0057(8) 0.0044(7)
C35 0.0232(9) 0.0236(9) 0.0243(9) 0.0139(8) 0.0037(7) 0.0011(7)
C36 0.0198(9) 0.0226(9) 0.0218(9) 0.0113(7) 0.0024(7) 0.0001(7)
C37 0.0191(9) 0.0239(9) 0.0203(9) 0.0097(7) 0.0002(7) -0.0009(7)
C38 0.0295(11) 0.0331(11) 0.0252(10) 0.0166(9) 0.0032(8) 0.0062(9)
C39 0.0355(12) 0.0443(13) 0.0215(10) 0.0166(10) 0.0039(9) 0.0052(10)
C40 0.0355(12) 0.0372(12) 0.0211(10) 0.0048(9) 0.0038(9) 0.0005(10)
C41 0.0459(14) 0.0268(11) 0.0305(12) 0.0081(9) 0.0094(10) 0.0070(10)
C42 0.0398(13) 0.0253(10) 0.0245(10) 0.0110(8) 0.0072(9) 0.0048(9)
C43 0.0259(11) 0.0405(13) 0.0481(14) 0.0308(11) -0.0022(10) 0.0045(9)
C44 0.0201(10) 0.0282(11) 0.0441(13) 0.0096(10) 0.0033(9) 0.0090(8)
C45 0.0189(9) 0.0380(12) 0.0315(11) 0.0163(9) 0.0059(8) 0.0027(8)
C46 0.0227(10) 0.0234(10) 0.0383(12) 0.0111(9) -0.0028(9) -0.0007(8)
C47 0.0250(11) 0.0429(13) 0.0264(11) 0.0112(10) -0.0021(8) 0.0047(9)
C48 0.0221(10) 0.0333(11) 0.0343(11) 0.0209(9) -0.0020(8) -0.0042(8)
C49 0.0280(11) 0.0210(9) 0.0364(12) 0.0102(9) 0.0080(9) -0.0012(8)
C50 0.0248(10) 0.0286(10) 0.0447(13) 0.0260(10) 0.0039(9) 0.0018(8)
C51 0.0321(11) 0.0329(11) 0.0298(11) 0.0175(9) 0.0102(9) -0.0007(9)
C52 0.0221(10) 0.0286(10) 0.0480(13) 0.0228(10) 0.0141(9) 0.0071(8)
O1 0.098(2) 0.0445(13) 0.0530(14) -0.0009(11) 0.0006(14) 0.0098(14)
C53 0.0420(17) 0.098(3) 0.0464(18) 0.0230(19) 0.0092(14) 0.0165(18)
C54 0.0365(15) 0.0454(16) 0.067(2) 0.0193(15) -0.0058(14) 0.0029(12)
C55 0.0515(17) 0.0489(16) 0.0384(14) 0.0151(12) -0.0021(12) 0.0147(14)
C56 0.068(2) 0.0461(17) 0.0563(19) 0.0193(15) -0.0078(16) 0.0095(16)

loop_
_atom_type_symbol
_atom_type_description
_atom_type_scat_dispersion_real
_atom_type_scat_dispersion_imag
_atom_type_scat_source
C C 0.0033 0.0016 'International Tables Vol C Tables 4.2.6.8 and 6.1.1.4'
H H 0.0000 0.0000 'International Tables Vol C Tables 4.2.6.8 and 6.1.1.4'
O O 0.0106 0.0060 'International Tables Vol C Tables 4.2.6.8 and 6.1.1.4'
Zr Zr -2.9673 0.5597 'International Tables Vol C Tables 4.2.6.8 and 6.1.1.4'

loop_
_geom_angle_atom_site_label_1
_geom_angle_atom_site_label_2
_geom_angle_atom_site_label_3
_geom_angle
C7 Zr1 C10 86.74(7)
C7 Zr1 C21 94.82(13)
C10 Zr1 C21 133.28(10)
C7 Zr1 C20 77.23(8)
C10 Zr1 C20 104.72(13)
C21 Zr1 C20 32.31(14)
C7 Zr1 C17 126.05(11)
C10 Zr1 C17 121.33(11)
C21 Zr1 C17 31.74(13)
C20 Zr1 C17 52.75(12)
C7 Zr1 C26 99.73(8)
C10 Zr1 C26 135.74(8)
C21 Zr1 C26 90.09(12)
C20 Zr1 C26 119.45(14)
C17 Zr1 C26 89.90(10)
C7 Zr1 C22 79.11(7)
C10 Zr1 C22 108.97(9)
C21 Zr1 C22 117.19(11)
C20 Zr1 C22 137.20(13)
C17 Zr1 C22 122.86(10)
C26 Zr1 C22 32.97(9)
C7 Zr1 C18 127.20(9)
C10 Zr1 C18 90.26(10)
C21 Zr1 C18 52.50(11)
C20 Zr1 C18 52.78(10)
C17 Zr1 C18 31.26(11)
C26 Zr1 C18 117.70(11)
C22 Zr1 C18 149.17(11)
C7 Zr1 C19 96.16(11)
C10 Zr1 C19 80.07(9)
C21 Zr1 C19 53.30(11)
C20 Zr1 C19 32.24(12)
C17 Zr1 C19 52.63(10)
C26 Zr1 C19 141.20(9)
C22 Zr1 C19 169.34(12)
C18 Zr1 C19 31.94(11)
C7 Zr1 C23 94.96(8)
C10 Zr1 C23 82.02(8)
C21 Zr1 C23 143.83(12)
C20 Zr1 C23 169.17(12)
C17 Zr1 C23 130.95(10)
C26 Zr1 C23 53.92(8)
C22 Zr1 C23 32.36(9)
C18 Zr1 C23 136.73(10)
C19 Zr1 C23 158.29(12)
C7 Zr1 C25 130.99(8)
C10 Zr1 C25 118.47(8)
C21 Zr1 C25 95.19(14)
C20 Zr1 C25 127.06(12)
C17 Zr1 C25 78.19(10)
C26 Zr1 C25 32.54(8)
C22 Zr1 C25 53.85(8)
C18 Zr1 C25 96.01(10)
C19 Zr1 C25 127.46(10)
C23 Zr1 C25 53.28(8)
C7 Zr1 C24 127.08(8)
C10 Zr1 C24 87.44(8)
C21 Zr1 C24 125.46(15)
C20 Zr1 C24 154.03(10)
C17 Zr1 C24 101.30(11)
C26 Zr1 C24 53.80(8)
C22 Zr1 C24 53.71(9)
C18 Zr1 C24 105.37(10)
C19 Zr1 C24 134.24(12)
C23 Zr1 C24 32.21(9)
C25 Zr1 C24 32.06(8)
C2 C1 C6 121.6(2)
C2 C1 H1 119.2
C6 C1 H1 119.2
C3 C2 C1 120.3(2)
C3 C2 H2 119.9
C1 C2 H2 119.9
C4 C3 C2 119.4(2)
C4 C3 H3 120.3
C2 C3 H3 120.3
C3 C4 C5 120.4(2)
C3 C4 H4 119.8
C5 C4 H4 119.8
C4 C5 C6 121.4(2)
C4 C5 H5 119.3
C6 C5 H5 119.3
C1 C6 C5 116.93(19)
C1 C6 C7 119.90(18)
C5 C6 C7 123.13(18)
C8 C7 C6 121.57(18)
C8 C7 Zr1 100.29(13)
C6 C7 Zr1 138.07(14)
C7 C8 C9 126.15(19)
C7 C8 Zr1 51.44(11)
C9 C8 Zr1 74.80(11)
C7 C8 H8 116.9
C9 C8 H8 116.9
Zr1 C8 H8 167.9
C10 C9 C8 126.50(19)
C10 C9 Zr1 51.66(11)
C8 C9 Zr1 74.94(11)
C10 C9 H9 116.8
C8 C9 H9 116.8
Zr1 C9 H9 167.9
C9 C10 C11 121.87(19)
C9 C10 Zr1 100.02(13)
C11 C10 Zr1 138.10(15)
C16 C11 C12 116.8(2)
C16 C11 C10 119.9(2)
C12 C11 C10 123.33(19)
C13 C12 C11 121.4(2)
C13 C12 H12 119.3
C11 C12 H12 119.3
C14 C13 C12 120.4(2)
C14 C13 H13 119.8
C12 C13 H13 119.8
C15 C14 C13 119.5(2)
C15 C14 H14 120.3
C13 C14 H14 120.3
C14 C15 C16 120.0(2)
C14 C15 H15 120.0
C16 C15 H15 120.0
C15 C16 C11 121.9(2)
C15 C16 H16 119.1
C11 C16 H16 119.1
C18 C17 C21 108.9(3)
C18 C17 Zr1 74.83(16)
C21 C17 Zr1 73.03(17)
C18 C17 H17 125.6
C21 C17 H17 125.6
Zr1 C17 H17 118.4
C17 C18 C19 108.9(3)
C17 C18 Zr1 73.91(16)
C19 C18 Zr1 74.25(15)
C17 C18 H18 125.6
C19 C18 H18 125.6
Zr1 C18 H18 118.1
C18 C19 C20 106.6(3)
C18 C19 Zr1 73.81(16)
C20 C19 Zr1 72.96(16)
C18 C19 H19 126.7
C20 C19 H19 126.7
Zr1 C19 H19 118.6
C21 C20 C19 107.6(3)
C21 C20 Zr1 73.02(16)
C19 C20 Zr1 74.79(16)
C21 C20 H20 126.2
C19 C20 H20 126.2
Zr1 C20 H20 118.0
C17 C21 C20 108.0(3)
C17 C21 Zr1 75.23(17)
C20 C21 Zr1 74.66(17)
C17 C21 H21 126.0
C20 C21 H21 126.0
Zr1 C21 H21 116.2
C23 C22 C26 107.5(2)
C23 C22 Zr1 74.18(14)
C26 C22 Zr1 73.26(13)
C23 C22 H22 126.3
C26 C22 H22 126.3
Zr1 C22 H22 118.3
C24 C23 C22 108.7(2)
C24 C23 Zr1 74.36(13)
C22 C23 Zr1 73.46(14)
C24 C23 H23 125.7
C22 C23 H23 125.7
Zr1 C23 H23 118.4
C25 C24 C23 107.9(2)
C25 C24 Zr1 73.58(13)
C23 C24 Zr1 73.43(14)
C25 C24 H24 126.1
C23 C24 H24 126.1
Zr1 C24 H24 118.8
C24 C25 C26 108.7(2)
C24 C25 Zr1 74.36(13)
C26 C25 Zr1 73.04(13)
C24 C25 H25 125.6
C26 C25 H25 125.6
Zr1 C25 H25 118.8
C25 C26 C22 107.2(2)
C25 C26 Zr1 74.43(13)
C22 C26 Zr1 73.77(13)
C25 C26 H26 126.4
C22 C26 H26 126.4
Zr1 C26 H26 117.5
C33 Zr2 C36 84.67(7)
C33 Zr2 C44 130.79(7)
C36 Zr2 C44 93.74(8)
C33 Zr2 C51 96.28(7)
C36 Zr2 C51 133.24(8)
C44 Zr2 C51 118.42(8)
C33 Zr2 C43 121.86(8)
C36 Zr2 C43 126.06(8)
C44 Zr2 C43 32.60(8)
C51 Zr2 C43 92.89(8)
C33 Zr2 C52 78.92(7)
C36 Zr2 C52 103.79(8)
C44 Zr2 C52 147.29(8)
C51 Zr2 C52 32.66(8)
C43 Zr2 C52 125.55(8)
C33 Zr2 C45 100.91(7)
C36 Zr2 C45 77.02(7)
C44 Zr2 C45 32.56(8)
C51 Zr2 C45 146.70(8)
C43 Zr2 C45 53.83(8)
C52 Zr2 C45 179.14(8)
C33 Zr2 C47 89.56(8)
C36 Zr2 C47 128.11(8)
C44 Zr2 C47 53.73(8)
C51 Zr2 C47 98.65(8)
C43 Zr2 C47 32.32(8)
C52 Zr2 C47 125.55(8)
C45 Zr2 C47 53.59(8)
C33 Zr2 C46 77.57(7)
C36 Zr2 C46 96.89(7)
C44 Zr2 C46 53.72(8)
C51 Zr2 C46 129.12(8)
C43 Zr2 C46 53.52(8)
C52 Zr2 C46 146.89(8)
C45 Zr2 C46 32.39(7)
C47 Zr2 C46 32.15(8)
C33 Zr2 C48 97.91(7)
C36 Zr2 C48 79.73(7)
C44 Zr2 C48 130.29(8)
C51 Zr2 C48 53.74(8)
C43 Zr2 C48 131.83(8)
C52 Zr2 C48 32.40(8)
C45 Zr2 C48 148.39(8)
C47 Zr2 C48 151.90(8)
C46 Zr2 C48 174.65(7)
C33 Zr2 C50 128.32(7)
C36 Zr2 C50 122.43(7)
C44 Zr2 C50 93.56(8)
C51 Zr2 C50 32.39(8)
C43 Zr2 C50 79.49(8)
C52 Zr2 C50 53.73(7)
C45 Zr2 C50 126.11(8)
C47 Zr2 C50 101.10(8)
C46 Zr2 C50 131.69(8)
C48 Zr2 C50 53.45(7)
C33 Zr2 C49 129.47(7)
C36 Zr2 C49 90.50(7)
C44 Zr2 C49 99.69(8)
C51 Zr2 C49 53.46(8)
C43 Zr2 C49 101.29(8)
C52 Zr2 C49 53.54(7)
C45 Zr2 C49 126.88(8)
C47 Zr2 C49 129.82(8)
C46 Zr2 C49 152.67(8)
C48 Zr2 C49 32.25(7)
C50 Zr2 C49 32.07(7)
C28 C27 C32 121.9(2)
C28 C27 H27 119.0
C32 C27 H27 119.0
C29 C28 C27 120.0(2)
C29 C28 H28 120.0
C27 C28 H28 120.0
C30 C29 C28 119.2(2)
C30 C29 H29 120.4
C28 C29 H29 120.4
C31 C30 C29 120.6(2)
C31 C30 H30 119.7
C29 C30 H30 119.7
C30 C31 C32 121.3(2)
C30 C31 H31 119.3
C32 C31 H31 119.3
C27 C32 C31 116.95(19)
C27 C32 C33 120.07(18)
C31 C32 C33 122.94(19)
C34 C33 C32 121.95(18)
C34 C33 Zr2 102.27(13)
C32 C33 Zr2 135.73(14)
C33 C34 C35 125.26(18)
C33 C34 H34 117.4
C35 C34 H34 117.4
C36 C35 C34 125.16(19)
C36 C35 H35 117.4
C34 C35 H35 117.4
C35 C36 C37 122.36(18)
C35 C36 Zr2 102.36(14)
C37 C36 Zr2 135.24(14)
C42 C37 C38 116.72(19)
C42 C37 C36 120.09(18)
C38 C37 C36 123.13(19)
C39 C38 C37 121.2(2)
C39 C38 H38 119.4
C37 C38 H38 119.4
C40 C39 C38 121.0(2)
C40 C39 H39 119.5
C38 C39 H39 119.5
C39 C40 C41 119.1(2)
C39 C40 H40 120.5
C41 C40 H40 120.5
C40 C41 C42 120.0(2)
C40 C41 H41 120.0
C42 C41 H41 120.0
C41 C42 C37 122.1(2)
C41 C42 H42 119.0
C37 C42 H42 119.0
C47 C43 C44 107.8(2)
C47 C43 Zr2 74.22(13)
C44 C43 Zr2 72.99(13)
C47 C43 H43 126.1
C44 C43 H43 126.1
Zr2 C43 H43 118.6
C43 C44 C45 108.2(2)
C43 C44 Zr2 74.41(13)
C45 C44 Zr2 74.72(13)
C43 C44 H44 125.9
C45 C44 H44 125.9
Zr2 C44 H44 117.0
C44 C45 C46 107.5(2)
C44 C45 Zr2 72.72(13)
C46 C45 Zr2 74.08(13)
C44 C45 H45 126.3
C46 C45 H45 126.3
Zr2 C45 H45 118.9
C47 C46 C45 108.2(2)
C47 C46 Zr2 73.73(13)
C45 C46 Zr2 73.53(12)
C47 C46 H46 125.9
C45 C46 H46 125.9
Zr2 C46 H46 118.7
C46 C47 C43 108.3(2)
C46 C47 Zr2 74.11(13)
C43 C47 Zr2 73.47(13)
C46 C47 H47 125.9
C43 C47 H47 125.9
Zr2 C47 H47 118.5
C52 C48 C49 108.0(2)
C52 C48 Zr2 73.34(12)
C49 C48 Zr2 74.32(12)
C52 C48 H48 126.0
C49 C48 H48 126.0
Zr2 C48 H48 118.3
C50 C49 C48 108.3(2)
C50 C49 Zr2 73.82(12)
C48 C49 Zr2 73.43(12)
C50 C49 H49 125.8
C48 C49 H49 125.8
Zr2 C49 H49 118.8
C49 C50 C51 107.9(2)
C49 C50 Zr2 74.11(12)
C51 C50 Zr2 72.82(12)
C49 C50 H50 126.0
C51 C50 H50 126.0
Zr2 C50 H50 118.9
C50 C51 C52 108.1(2)
C50 C51 Zr2 74.80(12)
C52 C51 Zr2 73.91(12)
C50 C51 H51 126.0
C52 C51 H51 126.0
Zr2 C51 H51 117.3
C48 C52 C51 107.7(2)
C48 C52 Zr2 74.26(12)
C51 C52 Zr2 73.44(13)
C48 C52 H52 126.2
C51 C52 H52 126.2
Zr2 C52 H52 118.1
C56 O1 C53 107.5(3)
O1 C53 C54 105.9(3)
O1 C53 H53A 110.5
C54 C53 H53A 110.5
O1 C53 H53B 110.5
C54 C53 H53B 110.5
H53A C53 H53B 108.7
C55 C54 C53 103.1(3)
C55 C54 H54A 111.1
C53 C54 H54A 111.1
C55 C54 H54B 111.1
C53 C54 H54B 111.1
H54A C54 H54B 109.1
C56 C55 C54 102.4(3)
C56 C55 H55A 111.3
C54 C55 H55A 111.3
C56 C55 H55B 111.3
C54 C55 H55B 111.3
H55A C55 H55B 109.2
O1 C56 C55 104.5(3)
O1 C56 H56A 110.9
C55 C56 H56A 110.9
O1 C56 H56B 110.9
C55 C56 H56B 110.9
H56A C56 H56B 108.9

loop_
_geom_bond_atom_site_label_1
_geom_bond_atom_site_label_2
_geom_bond_distance
Zr1 C7 2.2442(19)
Zr1 C10 2.248(2)
Zr1 C21 2.465(3)
Zr1 C20 2.486(3)
Zr1 C17 2.492(3)
Zr1 C26 2.496(2)
Zr1 C22 2.502(2)
Zr1 C18 2.503(2)
Zr1 C19 2.509(3)
Zr1 C23 2.512(2)
Zr1 C25 2.514(2)
Zr1 C24 2.523(2)
C1 C2 1.390(3)
C1 C6 1.402(3)
C1 H1 0.9500
C2 C3 1.385(3)
C2 H2 0.9500
C3 C4 1.384(3)
C3 H3 0.9500
C4 C5 1.389(3)
C4 H4 0.9500
C5 C6 1.406(3)
C5 H5 0.9500
C6 C7 1.477(3)
C7 C8 1.359(3)
C8 C9 1.474(3)
C8 H8 0.9500
C9 C10 1.360(3)
C9 H9 0.9500
C10 C11 1.473(3)
C11 C16 1.397(3)
C11 C12 1.403(3)
C12 C13 1.389(3)
C12 H12 0.9500
C13 C14 1.385(3)
C13 H13 0.9500
C14 C15 1.380(4)
C14 H14 0.9500
C15 C16 1.394(3)
C15 H15 0.9500
C16 H16 0.9500
C17 C18 1.346(5)
C17 C21 1.356(6)
C17 H17 0.9500
C18 C19 1.379(5)
C18 H18 0.9500
C19 C20 1.387(5)
C19 H19 0.9500
C20 C21 1.378(6)
C20 H20 0.9500
C21 H21 0.9500
C22 C23 1.397(4)
C22 C26 1.418(4)
C22 H22 0.9500
C23 C24 1.397(4)
C23 H23 0.9500
C24 C25 1.391(3)
C24 H24 0.9500
C25 C26 1.403(3)
C25 H25 0.9500
C26 H26 0.9500
Zr2 C33 2.2482(19)
Zr2 C36 2.2522(19)
Zr2 C44 2.493(2)
Zr2 C51 2.509(2)
Zr2 C43 2.511(2)
Zr2 C52 2.515(2)
Zr2 C45 2.519(2)
Zr2 C47 2.521(2)
Zr2 C46 2.526(2)
Zr2 C48 2.527(2)
Zr2 C50 2.534(2)
Zr2 C49 2.538(2)
C27 C28 1.391(3)
C27 C32 1.399(3)
C27 H27 0.9500
C28 C29 1.390(3)
C28 H28 0.9500
C29 C30 1.388(4)
C29 H29 0.9500
C30 C31 1.388(3)
C30 H30 0.9500
C31 C32 1.407(3)
C31 H31 0.9500
C32 C33 1.472(3)
C33 C34 1.360(3)
C34 C35 1.466(3)
C34 H34 0.9500
C35 C36 1.354(3)
C35 H35 0.9500
C36 C37 1.476(3)
C37 C42 1.398(3)
C37 C38 1.403(3)
C38 C39 1.388(3)
C38 H38 0.9500
C39 C40 1.379(4)
C39 H39 0.9500
C40 C41 1.387(3)
C40 H40 0.9500
C41 C42 1.389(3)
C41 H41 0.9500
C42 H42 0.9500
C43 C47 1.400(4)
C43 C44 1.405(4)
C43 H43 0.9500
C44 C45 1.405(3)
C44 H44 0.9500
C45 C46 1.407(3)
C45 H45 0.9500
C46 C47 1.398(3)
C46 H46 0.9500
C47 H47 0.9500
C48 C52 1.407(3)
C48 C49 1.407(3)
C48 H48 0.9500
C49 C50 1.401(3)
C49 H49 0.9500
C50 C51 1.407(3)
C50 H50 0.9500
C51 C52 1.413(3)
C51 H51 0.9500
C52 H52 0.9500
O1 C56 1.403(4)
O1 C53 1.436(5)
C53 C54 1.542(5)
C53 H53A 0.9900
C53 H53B 0.9900
C54 C55 1.503(5)
C54 H54A 0.9900
C54 H54B 0.9900
C55 C56 1.487(4)
C55 H55A 0.9900
C55 H55B 0.9900
C56 H56A 0.9900
C56 H56B 0.9900
